data_7709045
loop_
_publ_author_name
'Hou, Xiaomin'
'Tang, Sifu'

_publ_section_title
;
 Lanthanide-uranyl Phosphonates Constructed from Diethyl
 ((phenylsulfonyl)methyl)phosphonate
;
_journal_name_full 'Dalton Transactions'
_journal_paper_doi 10.1039/D1DT03596G
_journal_year 2022
_chemical_formula_sum 'C21 H31 La O23 P3 S3 U1.5'
_chemical_formula_weight 1336.50
_space_group_crystal_system triclinic
_space_group_IT_number 2
_space_group_name_Hall '-P 1'
_space_group_name_H-M_alt 'P -1'
_atom_sites_solution_hydrogens mixed
_audit_creation_method SHELXL-2013
_audit_update_record
;
2021-12-04 deposited with the CCDC.	2021-12-07 downloaded from the CCDC.
;
_cell_angle_alpha 68.711(2)
_cell_angle_beta 77.761(2)
_cell_angle_gamma 79.422(2)
_cell_formula_units_Z 2
_cell_length_a 10.1408(6)
_cell_length_b 13.1947(8)
_cell_length_c 15.7775(10)
_cell_measurement_reflns_used 31579
_cell_measurement_temperature 293(2)
_cell_measurement_theta_max 24.998
_cell_measurement_theta_min 3.022
_cell_volume 1909.1(2)
_computing_cell_refinement 'Bruker XSCANS'
_computing_data_collection 'Bruker XSCANS'
_computing_data_reduction 'Bruker SHELXTL'
_computing_molecular_graphics 'Bruker SHELXTL'
_computing_publication_material 'Bruker SHELXTL'
_computing_structure_refinement 'SHELXL-2013 (Sheldrick, 2013)'
_computing_structure_solution 'Bruker SHELXTL'
_diffrn_ambient_temperature 293(2)
_diffrn_measured_fraction_theta_full 0.964
_diffrn_measured_fraction_theta_max 0.992
_diffrn_measurement_device_type 'Bruker P4'
_diffrn_measurement_method '\w scans'
_diffrn_radiation_type MoK\a
_diffrn_radiation_wavelength 0.71073
_diffrn_reflns_av_unetI/netI 0.0456
_diffrn_reflns_Laue_measured_fraction_full 0.964
_diffrn_reflns_Laue_measured_fraction_max 0.992
_diffrn_reflns_limit_h_max 12
_diffrn_reflns_limit_h_min -11
_diffrn_reflns_limit_k_max 15
_diffrn_reflns_limit_k_min -15
_diffrn_reflns_limit_l_max 18
_diffrn_reflns_limit_l_min -18
_diffrn_reflns_number 6652
_diffrn_reflns_point_group_measured_fraction_full 0.964
_diffrn_reflns_point_group_measured_fraction_max 0.992
_diffrn_reflns_theta_full 25.242
_diffrn_reflns_theta_max 24.998
_diffrn_reflns_theta_min 3.022
_exptl_absorpt_coefficient_mu 7.824
_exptl_absorpt_correction_T_max 0.785
_exptl_absorpt_correction_T_min 0.632
_exptl_absorpt_correction_type multi-scan
_exptl_crystal_colour yellow
_exptl_crystal_density_diffrn 2.325
_exptl_crystal_description prism
_exptl_crystal_F_000 1258
_exptl_crystal_size_max 0.289
_exptl_crystal_size_mid 0.050
_exptl_crystal_size_min 0.031
_refine_diff_density_max 4.945
_refine_diff_density_min -2.124
_refine_diff_density_rms 0.307
_refine_ls_extinction_method none
_refine_ls_goodness_of_fit_ref 1.079
_refine_ls_hydrogen_treatment constr
_refine_ls_matrix_type full
_refine_ls_number_parameters 435
_refine_ls_number_reflns 6652
_refine_ls_number_restraints 397
_refine_ls_restrained_S_all 1.061
_refine_ls_R_factor_all 0.0745
_refine_ls_R_factor_gt 0.0637
_refine_ls_shift/su_max 0.001
_refine_ls_shift/su_mean 0.000
_refine_ls_structure_factor_coef Fsqd
_refine_ls_weighting_details
;
 w=1/[\s^2^(Fo^2^)+(0.0374P)^2^+100.1677P]
 where P=(Fo^2^+2Fc^2^)/3
;
_refine_ls_weighting_scheme calc
_refine_ls_wR_factor_gt 0.1469
_refine_ls_wR_factor_ref 0.1521
_reflns_Friedel_coverage 0.000
_reflns_number_gt 5771
_reflns_number_total 6652
_reflns_threshold_expression 'I > 2\s(I)'
_cod_data_source_file d1dt03596g2.cif
_cod_data_source_block 2
_cod_original_formula_sum 'C21 H31 La O23 P3 S3 U1.50'
_cod_database_code 7709045
_shelx_space_group_comment
;
The symmetry employed for this shelxl refinement is uniquely defined
by the following loop, which should always be used as a source of
symmetry information in preference to the above space-group names.
They are only intended as comments.
;
_shelxl_version_number 2013-2

loop_
_space_group_symop_operation_xyz
'x, y, z'
'-x, -y, -z'

loop_
_atom_site_label
_atom_site_type_symbol
_atom_site_fract_x
_atom_site_fract_y
_atom_site_fract_z
_atom_site_U_iso_or_equiv
_atom_site_adp_type
_atom_site_occupancy
_atom_site_site_symmetry_order
_atom_site_calc_flag
_atom_site_refinement_flags_posn
_atom_site_refinement_flags_adp
_atom_site_refinement_flags_occupancy
_atom_site_disorder_assembly
_atom_site_disorder_group
U1 U 0.0000 0.0000 0.5000 0.01444(19) Uani 1 2 d S . P . .
U2 U -0.02900(5) -0.01304(4) 0.84692(4) 0.01525(16) Uani 1 1 d . . . . .
La1 La 0.48286(8) 0.04420(7) 0.75071(6) 0.0199(2) Uani 1 1 d . . . . .
P1 P -0.1821(4) -0.1405(3) 0.7265(3) 0.0186(8) Uani 1 1 d . . . . .
P2 P -0.1782(4) -0.1211(3) 1.0803(2) 0.0177(8) Uani 1 1 d . . . . .
P3 P 0.2158(4) 0.0511(3) 0.6283(3) 0.0199(8) Uani 1 1 d . . . . .
S1 S -0.3160(5) -0.3420(4) 0.7509(4) 0.0428(12) Uani 1 1 d . . . . .
S2 S -0.2784(5) -0.3294(4) 1.0869(4) 0.0416(12) Uani 1 1 d . . . . .
S3 S 0.2231(4) 0.2778(3) 0.6254(3) 0.0276(9) Uani 1 1 d . . . . .
O1 O -0.293(2) -0.3248(14) 0.6564(12) 0.085(6) Uani 1 1 d . U . . .
O1W O 0.3921(13) -0.1401(10) 0.8411(9) 0.048(3) Uani 1 1 d . . . . .
H1W H 0.4287 -0.2049 0.8655 0.071 Uiso 1 1 d R U . . .
H2W H 0.3080 -0.1354 0.8630 0.071 Uiso 1 1 d R U . . .
O2W O 0.5671(14) -0.0469(13) 0.9158(10) 0.062(4) Uani 1 1 d . . . . .
H3W H 0.5774 0.0069 0.9303 0.092 Uiso 1 1 d R U . . .
H4W H 0.5151 -0.0969 0.9421 0.092 Uiso 1 1 d R U . . .
O2 O -0.4508(16) -0.3034(12) 0.7891(15) 0.081(5) Uani 1 1 d . U . . .
O3 O -0.1037(11) -0.1203(10) 0.6287(8) 0.031(3) Uani 1 1 d . . . . .
O3W O 0.6108(13) 0.1355(11) 0.5887(8) 0.043(3) Uani 1 1 d . . . . .
H5W H 0.5799 0.1521 0.5387 0.065 Uiso 1 1 d R U . . .
H6W H 0.6758 0.1713 0.5828 0.065 Uiso 1 1 d R U . . .
O4 O -0.3194(11) -0.0815(9) 0.7299(9) 0.034(3) Uani 1 1 d . . . . .
O4W O 0.5888(13) 0.1924(12) 0.7677(10) 0.051(4) Uani 1 1 d . . . . .
H7W H 0.6133 0.1603 0.8202 0.076 Uiso 1 1 d R U . . .
H8W H 0.6349 0.2459 0.7516 0.076 Uiso 1 1 d R U . . .
O5 O -0.0989(12) -0.1228(9) 0.7879(7) 0.029(3) Uani 1 1 d . . . . .
O6 O -0.254(2) -0.3152(16) 0.9912(13) 0.090(6) Uani 1 1 d . U . . .
O7 O -0.4078(17) -0.2915(15) 1.1250(16) 0.085(6) Uani 1 1 d . U . . .
O8 O -0.3030(11) -0.0877(9) 1.1392(7) 0.028(3) Uani 1 1 d . . . . .
O9 O -0.1856(11) -0.0720(9) 0.9780(7) 0.028(3) Uani 1 1 d . . . . .
O10 O -0.0462(11) -0.1005(8) 1.0997(8) 0.027(2) Uani 1 1 d . . . . .
O11 O 0.1018(14) 0.2879(12) 0.6891(9) 0.047(3) Uani 1 1 d . . . . .
O12 O 0.3475(13) 0.2341(10) 0.6626(9) 0.039(3) Uani 1 1 d . . . . .
O13 O 0.1171(13) 0.0410(10) 0.7151(8) 0.040(3) Uani 1 1 d . . . . .
O14 O 0.1783(11) -0.0020(9) 0.5674(7) 0.027(2) Uani 1 1 d . . . . .
O15 O 0.3606(10) 0.0149(9) 0.6478(8) 0.029(3) Uani 1 1 d . . . . .
O16 O 0.0967(11) -0.1218(9) 0.8942(8) 0.029(3) Uani 1 1 d . . . . .
O17 O -0.1565(12) 0.0945(9) 0.8009(8) 0.034(3) Uani 1 1 d . . . . .
O18 O 0.0895(11) -0.1105(9) 0.4641(7) 0.026(2) Uani 1 1 d . . . . .
C1 C -0.3571(13) -0.5227(9) 0.9010(9) 0.052(3) Uani 1 1 d G U . . .
H1A H -0.4159 -0.4756 0.9276 0.063 Uiso 1 1 calc R U . . .
C2 C -0.3362(15) -0.6337(10) 0.9511(7) 0.058(3) Uani 1 1 d G U . . .
H2A H -0.3810 -0.6609 1.0112 0.069 Uiso 1 1 calc R U . . .
C3 C -0.2482(15) -0.7041(7) 0.9113(9) 0.053(3) Uani 1 1 d G U . . .
H3A H -0.2342 -0.7784 0.9448 0.063 Uiso 1 1 calc R U . . .
C4 C -0.1812(13) -0.6634(9) 0.8215(9) 0.052(3) Uani 1 1 d G U . . .
H4A H -0.1224 -0.7105 0.7949 0.062 Uiso 1 1 calc R U . . .
C5 C -0.2022(14) -0.5524(9) 0.7714(7) 0.049(3) Uani 1 1 d G U . . .
H5A H -0.1574 -0.5252 0.7113 0.058 Uiso 1 1 calc R U . . .
C6 C -0.2901(14) -0.4820(7) 0.8111(8) 0.042(3) Uani 1 1 d G U . . .
C7 C -0.195(2) -0.2870(14) 0.7785(13) 0.036(3) Uani 1 1 d . U . . .
H7A H -0.1073 -0.3251 0.7631 0.043 Uiso 1 1 calc R U . . .
H7B H -0.2119 -0.3045 0.8449 0.043 Uiso 1 1 calc R U . . .
C8 C -0.2972(18) -0.5113(13) 1.2428(12) 0.078(4) Uani 1 1 d G U . . .
H8A H -0.3481 -0.4653 1.2736 0.094 Uiso 1 1 calc R U . . .
C9 C -0.2699(19) -0.6225(14) 1.2903(9) 0.084(4) Uani 1 1 d G U . . .
H9A H -0.3025 -0.6509 1.3529 0.101 Uiso 1 1 calc R U . . .
C10 C -0.1939(19) -0.6913(10) 1.2441(12) 0.078(4) Uani 1 1 d G U . . .
H10A H -0.1756 -0.7657 1.2759 0.094 Uiso 1 1 calc R U . . .
C11 C -0.1453(18) -0.6488(12) 1.1505(12) 0.078(4) Uani 1 1 d G U . . .
H11A H -0.0944 -0.6948 1.1196 0.094 Uiso 1 1 calc R U . . .
C12 C -0.1726(18) -0.5376(13) 1.1030(9) 0.074(4) Uani 1 1 d G U . . .
H12A H -0.1400 -0.5092 1.0403 0.088 Uiso 1 1 calc R U . . .
C13 C -0.2486(19) -0.4688(9) 1.1491(12) 0.068(4) Uani 1 1 d G U . . .
C14 C -0.153(3) -0.2722(17) 1.1104(18) 0.058(4) Uani 1 1 d . U . . .
H14A H -0.0658 -0.2923 1.0771 0.070 Uiso 1 1 calc R U . . .
H14B H -0.1474 -0.3050 1.1757 0.070 Uiso 1 1 calc R U . . .
C15 C 0.3597(16) 0.4289(12) 0.4814(12) 0.075(4) Uani 1 1 d G U . . .
H15A H 0.4266 0.3719 0.4766 0.090 Uiso 1 1 calc R U . . .
C16 C 0.3759(16) 0.5354(14) 0.4229(11) 0.080(4) Uani 1 1 d G U . . .
H16A H 0.4536 0.5496 0.3789 0.097 Uiso 1 1 calc R U . . .
C17 C 0.2759(19) 0.6207(10) 0.4300(11) 0.079(4) Uani 1 1 d G U . . .
H17A H 0.2866 0.6920 0.3909 0.095 Uiso 1 1 calc R U . . .
C18 C 0.1597(17) 0.5995(11) 0.4957(13) 0.080(4) Uani 1 1 d G U . . .
H18A H 0.0928 0.6566 0.5005 0.096 Uiso 1 1 calc R U . . .
C19 C 0.1436(15) 0.4930(14) 0.5542(11) 0.076(4) Uani 1 1 d G U . . .
H19A H 0.0659 0.4788 0.5982 0.091 Uiso 1 1 calc R U . . .
C20 C 0.2436(18) 0.4077(10) 0.5471(11) 0.065(3) Uani 1 1 d G U . . .
C21 C 0.202(3) 0.1975(17) 0.5619(16) 0.055(4) Uani 1 1 d . U . . .
H21A H 0.2706 0.2104 0.5071 0.066 Uiso 1 1 calc R U . . .
H21B H 0.1137 0.2203 0.5423 0.066 Uiso 1 1 calc R U . . .
O5W O 0.5211(18) 0.1555(14) 0.4305(11) 0.069(5) Uiso 1 1 d . . . . .
H9W H 0.4654 0.1190 0.4240 0.104 Uiso 1 1 d R U . . .
H10W H 0.6013 0.1241 0.4218 0.104 Uiso 1 1 d R U . . .

loop_
_atom_site_aniso_label
_atom_site_aniso_U_11
_atom_site_aniso_U_22
_atom_site_aniso_U_33
_atom_site_aniso_U_23
_atom_site_aniso_U_13
_atom_site_aniso_U_12
U1 0.0122(4) 0.0218(4) 0.0115(4) -0.0083(3) -0.0002(3) -0.0037(3)
U2 0.0139(3) 0.0196(3) 0.0137(3) -0.0063(2) -0.0021(2) -0.0039(2)
La1 0.0144(4) 0.0262(5) 0.0182(4) -0.0069(4) -0.0035(3) -0.0005(3)
P1 0.0202(19) 0.0161(18) 0.0201(19) -0.0069(15) -0.0001(15) -0.0054(15)
P2 0.0189(19) 0.0209(19) 0.0146(18) -0.0084(15) 0.0010(15) -0.0046(15)
P3 0.0170(19) 0.029(2) 0.0146(18) -0.0062(16) -0.0040(15) -0.0054(16)
S1 0.053(3) 0.022(2) 0.059(3) -0.004(2) -0.034(3) -0.009(2)
S2 0.053(3) 0.031(2) 0.052(3) -0.017(2) -0.023(2) -0.009(2)
S3 0.030(2) 0.026(2) 0.024(2) -0.0043(17) -0.0080(17) 0.0002(17)
O1 0.150(14) 0.063(10) 0.061(9) -0.010(8) -0.058(10) -0.034(10)
O1W 0.039(8) 0.029(7) 0.057(9) 0.001(6) 0.000(6) -0.002(6)
O2W 0.047(9) 0.071(11) 0.053(9) 0.006(8) -0.040(7) 0.007(8)
O2 0.040(8) 0.036(8) 0.158(15) -0.024(9) -0.015(9) 0.002(7)
O3 0.023(6) 0.038(7) 0.036(7) -0.017(6) -0.001(5) -0.005(5)
O3W 0.037(7) 0.054(8) 0.028(7) -0.008(6) 0.001(6) 0.001(6)
O4 0.024(6) 0.019(6) 0.056(8) -0.014(6) -0.004(5) 0.005(5)
O4W 0.038(8) 0.051(9) 0.073(10) -0.021(8) -0.029(7) -0.006(7)
O5 0.041(7) 0.023(6) 0.028(6) -0.013(5) -0.007(5) -0.007(5)
O6 0.138(14) 0.090(12) 0.069(10) -0.031(9) -0.030(10) -0.053(11)
O7 0.049(9) 0.071(10) 0.150(15) -0.057(10) -0.016(9) -0.006(8)
O8 0.033(6) 0.029(6) 0.018(5) -0.011(5) 0.009(5) -0.003(5)
O9 0.029(6) 0.035(6) 0.012(5) -0.005(5) -0.002(4) 0.006(5)
O10 0.031(6) 0.018(5) 0.035(6) -0.011(5) -0.011(5) -0.001(5)
O11 0.043(8) 0.060(9) 0.041(8) -0.029(7) 0.003(6) 0.001(7)
O12 0.045(8) 0.030(7) 0.043(7) -0.007(6) -0.023(6) 0.003(6)
O13 0.050(8) 0.043(7) 0.028(6) -0.013(6) 0.014(6) -0.035(6)
O14 0.022(6) 0.042(7) 0.022(6) -0.016(5) -0.002(4) -0.011(5)
O15 0.016(5) 0.032(6) 0.034(6) -0.002(5) -0.009(5) -0.006(5)
O16 0.026(6) 0.036(7) 0.030(6) -0.014(5) -0.013(5) 0.002(5)
O17 0.037(7) 0.021(6) 0.040(7) -0.005(5) -0.019(6) 0.005(5)
O18 0.022(6) 0.023(6) 0.033(6) -0.012(5) 0.003(5) -0.011(5)
C1 0.060(6) 0.033(5) 0.055(6) -0.010(5) -0.001(5) -0.004(5)
C2 0.064(6) 0.038(5) 0.058(6) -0.007(5) -0.002(5) -0.005(5)
C3 0.060(6) 0.033(5) 0.058(6) -0.008(5) -0.008(5) -0.005(5)
C4 0.058(6) 0.033(5) 0.059(6) -0.012(5) -0.004(5) -0.004(5)
C5 0.057(6) 0.031(5) 0.054(6) -0.012(5) -0.003(5) -0.005(5)
C6 0.052(6) 0.026(5) 0.050(6) -0.015(5) -0.006(5) -0.008(5)
C7 0.047(7) 0.023(6) 0.041(6) -0.013(5) -0.009(5) -0.007(5)
C8 0.085(7) 0.057(6) 0.092(7) -0.022(6) -0.019(6) -0.007(6)
C9 0.088(7) 0.063(6) 0.095(7) -0.019(6) -0.018(6) -0.008(6)
C10 0.085(7) 0.056(6) 0.095(7) -0.022(6) -0.022(6) -0.010(6)
C11 0.085(7) 0.057(6) 0.094(7) -0.026(6) -0.020(6) -0.007(6)
C12 0.082(7) 0.053(6) 0.090(7) -0.026(6) -0.021(6) -0.007(6)
C13 0.079(7) 0.049(6) 0.086(7) -0.029(6) -0.023(6) -0.011(6)
C14 0.073(8) 0.042(7) 0.077(8) -0.030(6) -0.026(7) -0.010(6)
C15 0.091(7) 0.056(6) 0.076(6) -0.015(5) -0.013(6) -0.019(6)
C16 0.094(7) 0.062(6) 0.079(7) -0.013(6) -0.011(6) -0.020(6)
C17 0.094(7) 0.060(6) 0.078(7) -0.012(6) -0.017(6) -0.018(6)
C18 0.093(7) 0.059(6) 0.082(7) -0.012(6) -0.016(6) -0.016(6)
C19 0.090(7) 0.055(6) 0.078(7) -0.013(6) -0.015(6) -0.017(6)
C20 0.084(7) 0.050(6) 0.069(6) -0.018(5) -0.020(6) -0.021(5)
C21 0.075(8) 0.043(6) 0.060(7) -0.020(6) -0.019(6) -0.021(6)

loop_
_atom_type_symbol
_atom_type_description
_atom_type_scat_dispersion_real
_atom_type_scat_dispersion_imag
_atom_type_scat_source
C C 0.0033 0.0016 'International Tables Vol C Tables 4.2.6.8 and 6.1.1.4'
H H 0.0000 0.0000 'International Tables Vol C Tables 4.2.6.8 and 6.1.1.4'
O O 0.0106 0.0060 'International Tables Vol C Tables 4.2.6.8 and 6.1.1.4'
P P 0.1023 0.0942 'International Tables Vol C Tables 4.2.6.8 and 6.1.1.4'
S S 0.1246 0.1234 'International Tables Vol C Tables 4.2.6.8 and 6.1.1.4'
U U -9.6767 9.6646 'International Tables Vol C Tables 4.2.6.8 and 6.1.1.4'
La La -0.2871 2.4523 'International Tables Vol C Tables 4.2.6.8 and 6.1.1.4'

loop_
_geom_angle_atom_site_label_1
_geom_angle_atom_site_label_2
_geom_angle_atom_site_label_3
_geom_angle
_geom_angle_site_symmetry_1
_geom_angle_site_symmetry_3
_geom_angle_publ_flag
O18 U1 O18 180.0(10) . 2_556 ?
O18 U1 O3 89.9(4) . 2_556 ?
O18 U1 O3 90.1(4) 2_556 2_556 ?
O18 U1 O3 90.1(4) . . ?
O18 U1 O3 89.9(4) 2_556 . ?
O3 U1 O3 180.0(5) 2_556 . ?
O18 U1 O14 90.3(4) . 2_556 ?
O18 U1 O14 89.7(4) 2_556 2_556 ?
O3 U1 O14 93.5(4) 2_556 2_556 ?
O3 U1 O14 86.5(4) . 2_556 ?
O18 U1 O14 89.7(4) . . ?
O18 U1 O14 90.3(4) 2_556 . ?
O3 U1 O14 86.5(4) 2_556 . ?
O3 U1 O14 93.5(4) . . ?
O14 U1 O14 180.0(4) 2_556 . ?
O17 U2 O16 179.1(6) . . ?
O17 U2 O13 91.4(5) . . ?
O16 U2 O13 89.4(5) . . ?
O17 U2 O5 90.5(5) . . ?
O16 U2 O5 89.2(5) . . ?
O13 U2 O5 87.3(4) . . ?
O17 U2 O10 89.1(5) . 2_557 ?
O16 U2 O10 91.2(4) . 2_557 ?
O13 U2 O10 90.3(4) . 2_557 ?
O5 U2 O10 177.6(4) . 2_557 ?
O17 U2 O9 87.7(5) . . ?
O16 U2 O9 91.5(5) . . ?
O13 U2 O9 176.8(4) . . ?
O5 U2 O9 89.7(4) . . ?
O10 U2 O9 92.6(4) 2_557 . ?
O8 La1 O4 144.6(4) 2_557 1_655 ?
O8 La1 O15 102.0(4) 2_557 . ?
O4 La1 O15 96.5(4) 1_655 . ?
O8 La1 O4W 83.6(4) 2_557 . ?
O4 La1 O4W 100.9(4) 1_655 . ?
O15 La1 O4W 140.5(4) . . ?
O8 La1 O1W 77.2(4) 2_557 . ?
O4 La1 O1W 78.7(4) 1_655 . ?
O15 La1 O1W 75.3(4) . . ?
O4W La1 O1W 142.8(5) . . ?
O8 La1 O3W 140.0(4) 2_557 . ?
O4 La1 O3W 73.9(4) 1_655 . ?
O15 La1 O3W 75.2(4) . . ?
O4W La1 O3W 76.0(5) . . ?
O1W La1 O3W 136.7(4) . . ?
O8 La1 O12 72.9(4) 2_557 . ?
O4 La1 O12 142.3(4) 1_655 . ?
O15 La1 O12 71.2(4) . . ?
O4W La1 O12 73.4(4) . . ?
O1W La1 O12 128.5(4) . . ?
O3W La1 O12 68.5(4) . . ?
O8 La1 O2W 73.1(4) 2_557 . ?
O4 La1 O2W 74.1(5) 1_655 . ?
O15 La1 O2W 143.9(4) . . ?
O4W La1 O2W 75.4(5) . . ?
O1W La1 O2W 68.7(5) . . ?
O3W La1 O2W 131.5(4) . . ?
O12 La1 O2W 135.7(5) . . ?
O4 P1 O5 113.3(7) . . ?
O4 P1 O3 113.7(7) . . ?
O5 P1 O3 111.2(6) . . ?
O4 P1 C7 108.5(8) . . ?
O5 P1 C7 101.9(7) . . ?
O3 P1 C7 107.4(8) . . ?
O8 P2 O9 113.2(6) . . ?
O8 P2 O10 113.8(6) . . ?
O9 P2 O10 110.5(6) . . ?
O8 P2 C14 110.1(9) . . ?
O9 P2 C14 107.3(9) . . ?
O10 P2 C14 101.2(8) . . ?
O13 P3 O14 113.8(6) . . ?
O13 P3 O15 111.3(7) . . ?
O14 P3 O15 113.3(7) . . ?
O13 P3 C21 105.1(10) . . ?
O14 P3 C21 104.7(8) . . ?
O15 P3 C21 107.9(9) . . ?
O1 S1 O2 116.4(13) . . ?
O1 S1 C7 110.2(10) . . ?
O2 S1 C7 109.6(10) . . ?
O1 S1 C6 109.1(9) . . ?
O2 S1 C6 106.3(8) . . ?
C7 S1 C6 104.5(8) . . ?
O7 S2 O6 118.0(13) . . ?
O7 S2 C13 106.9(11) . . ?
O6 S2 C13 108.6(10) . . ?
O7 S2 C14 110.0(11) . . ?
O6 S2 C14 108.8(12) . . ?
C13 S2 C14 103.5(10) . . ?
O11 S3 O12 117.2(8) . . ?
O11 S3 C20 106.8(9) . . ?
O12 S3 C20 107.7(8) . . ?
O11 S3 C21 110.2(10) . . ?
O12 S3 C21 107.9(10) . . ?
C20 S3 C21 106.5(9) . . ?
P1 O3 U1 147.0(7) . . ?
P1 O4 La1 164.5(8) . 1_455 ?
P1 O5 U2 151.2(7) . . ?
P2 O8 La1 172.1(7) . 2_557 ?
P2 O9 U2 134.5(7) . . ?
P2 O10 U2 139.5(6) . 2_557 ?
S3 O12 La1 141.0(7) . . ?
P3 O13 U2 167.2(8) . . ?
P3 O14 U1 139.8(7) . . ?
P3 O15 La1 132.6(7) . . ?
C2 C1 C6 120.0 . . ?
C3 C2 C1 120.0 . . ?
C2 C3 C4 120.0 . . ?
C5 C4 C3 120.0 . . ?
C4 C5 C6 120.0 . . ?
C5 C6 C1 120.0 . . ?
C5 C6 S1 121.1(7) . . ?
C1 C6 S1 118.9(7) . . ?
S1 C7 P1 119.4(10) . . ?
C9 C8 C13 120.0 . . ?
C8 C9 C10 120.0 . . ?
C9 C10 C11 120.0 . . ?
C12 C11 C10 120.0 . . ?
C13 C12 C11 120.0 . . ?
C12 C13 C8 120.0 . . ?
C12 C13 S2 118.4(10) . . ?
C8 C13 S2 121.6(10) . . ?
S2 C14 P2 115.7(13) . . ?
C16 C15 C20 120.0 . . ?
C17 C16 C15 120.0 . . ?
C16 C17 C18 120.0 . . ?
C17 C18 C19 120.0 . . ?
C20 C19 C18 120.0 . . ?
C19 C20 C15 120.0 . . ?
C19 C20 S3 118.3(10) . . ?
C15 C20 S3 121.6(10) . . ?
S3 C21 P3 112.5(12) . . ?

loop_
_geom_bond_atom_site_label_1
_geom_bond_atom_site_label_2
_geom_bond_distance
_geom_bond_site_symmetry_2
_geom_bond_publ_flag
U1 O18 1.779(10) . ?
U1 O18 1.779(11) 2_556 ?
U1 O3 2.262(12) 2_556 ?
U1 O3 2.262(12) . ?
U1 O14 2.275(10) 2_556 ?
U1 O14 2.275(10) . ?
U2 O17 1.786(11) . ?
U2 O16 1.788(11) . ?
U2 O13 2.243(11) . ?
U2 O5 2.258(10) . ?
U2 O10 2.269(10) 2_557 ?
U2 O9 2.302(10) . ?
La1 O8 2.381(10) 2_557 ?
La1 O4 2.404(11) 1_655 ?
La1 O15 2.410(11) . ?
La1 O4W 2.515(13) . ?
La1 O1W 2.557(12) . ?
La1 O3W 2.570(12) . ?
La1 O12 2.667(12) . ?
La1 O2W 2.693(12) . ?
P1 O4 1.466(11) . ?
P1 O5 1.513(11) . ?
P1 O3 1.531(12) . ?
P1 C7 1.823(17) . ?
P2 O8 1.501(11) . ?
P2 O9 1.518(11) . ?
P2 O10 1.525(11) . ?
P2 C14 1.86(2) . ?
P3 O13 1.493(12) . ?
P3 O14 1.518(11) . ?
P3 O15 1.518(11) . ?
P3 C21 1.83(2) . ?
S1 O1 1.399(18) . ?
S1 O2 1.451(17) . ?
S1 C7 1.731(18) . ?
S1 C6 1.743(9) . ?
S2 O7 1.405(18) . ?
S2 O6 1.424(19) . ?
S2 C13 1.747(12) . ?
S2 C14 1.76(2) . ?
S3 O11 1.434(13) . ?
S3 O12 1.438(12) . ?
S3 C20 1.730(12) . ?
S3 C21 1.76(2) . ?
O4 La1 2.404(11) 1_455 ?
O8 La1 2.381(10) 2_557 ?
O10 U2 2.269(10) 2_557 ?
C1 C2 1.3900 . ?
C1 C6 1.3900 . ?
C2 C3 1.3900 . ?
C3 C4 1.3900 . ?
C4 C5 1.3900 . ?
C5 C6 1.3900 . ?
C8 C9 1.3900 . ?
C8 C13 1.3900 . ?
C9 C10 1.3900 . ?
C10 C11 1.3900 . ?
C11 C12 1.3900 . ?
C12 C13 1.3900 . ?
C15 C16 1.3900 . ?
C15 C20 1.3900 . ?
C16 C17 1.3900 . ?
C17 C18 1.3900 . ?
C18 C19 1.3900 . ?
C19 C20 1.3900 . ?
